data_2233812
loop_
_publ_author_name
'Li, Can'
'Zhang, Guilong'
'Yin, Zhenming'

_publ_section_title
;
 Dichloridobis(4-pyridylmethyl
 1<i>H</i>-pyrrole-2-carboxylate-\k<i>N</i>)zinc
;
_journal_coeditor_code GK2445
_journal_issue 3
_journal_name_full 'Acta Crystallographica Section E'
_journal_page_first m323
_journal_paper_doi 10.1107/S1600536812001353
_journal_volume 68
_journal_year 2012
_chemical_formula_iupac '[Zn Cl2 (C11 H10 N2 O2)2]'
_chemical_formula_moiety 'C22 H20 Cl2 N4 O4 Zn'
_chemical_formula_sum 'C22 H20 Cl2 N4 O4 Zn'
_chemical_formula_weight 540.69
_chemical_melting_point 438
_chemical_name_systematic
;
Dichloridobis(pyridin-4-ylmethyl
1<i>H</i>-pyrrole-2-carboxylate-\k<i>N</i>)zinc
;
_space_group_IT_number 15
_symmetry_cell_setting monoclinic
_symmetry_space_group_name_Hall '-C 2yc'
_symmetry_space_group_name_H-M 'C 1 2/c 1'
_atom_sites_solution_hydrogens geom
_atom_sites_solution_primary direct
_atom_sites_solution_secondary difmap
_cell_angle_alpha 90.00
_cell_angle_beta 120.309(6)
_cell_angle_gamma 90.00
_cell_formula_units_Z 4
_cell_length_a 27.604(14)
_cell_length_b 6.205(3)
_cell_length_c 16.087(8)
_cell_measurement_reflns_used 2747
_cell_measurement_temperature 296(2)
_cell_measurement_theta_max 26.75
_cell_measurement_theta_min 2.54
_cell_volume 2379(2)
_computing_cell_refinement 'SMART (Bruker, 1997)'
_computing_data_collection 'SMART (Bruker, 1997)'
_computing_data_reduction 'SAINT (Bruker, 1997)'
_computing_molecular_graphics 'SHELXTL (Sheldrick, 2008)'
_computing_publication_material 'SHELXTL (Sheldrick, 2008)'
_computing_structure_refinement 'SHELXL97 (Sheldrick, 2008)'
_computing_structure_solution 'SHELXS97 (Sheldrick, 2008)'
_diffrn_ambient_temperature 296(2)
_diffrn_measured_fraction_theta_full 0.998
_diffrn_measured_fraction_theta_max 0.998
_diffrn_measurement_device_type 'Bruker SMART CCD area-detector'
_diffrn_measurement_method 'phi and omega scans'
_diffrn_radiation_monochromator graphite
_diffrn_radiation_source 'fine-focus sealed tube'
_diffrn_radiation_type MoK\a
_diffrn_radiation_wavelength 0.71073
_diffrn_reflns_av_R_equivalents 0.0176
_diffrn_reflns_av_sigmaI/netI 0.0194
_diffrn_reflns_limit_h_max 32
_diffrn_reflns_limit_h_min -32
_diffrn_reflns_limit_k_max 5
_diffrn_reflns_limit_k_min -7
_diffrn_reflns_limit_l_max 19
_diffrn_reflns_limit_l_min -17
_diffrn_reflns_number 6100
_diffrn_reflns_theta_full 25.03
_diffrn_reflns_theta_max 25.03
_diffrn_reflns_theta_min 2.54
_diffrn_standards_decay_% 0
_diffrn_standards_interval_count 0
_diffrn_standards_interval_time 0
_diffrn_standards_number 0
_exptl_absorpt_coefficient_mu 1.293
_exptl_absorpt_correction_T_max 1.000
_exptl_absorpt_correction_T_min 0.727
_exptl_absorpt_correction_type multi-scan
_exptl_absorpt_process_details '(SADABS; Bruker, 1997)'
_exptl_crystal_colour colourless
_exptl_crystal_density_diffrn 1.510
_exptl_crystal_density_method 'not measured'
_exptl_crystal_description block
_exptl_crystal_F_000 1104
_exptl_crystal_size_max 0.26
_exptl_crystal_size_mid 0.20
_exptl_crystal_size_min 0.14
_refine_diff_density_max 0.167
_refine_diff_density_min -0.270
_refine_ls_extinction_method none
_refine_ls_goodness_of_fit_ref 1.057
_refine_ls_hydrogen_treatment constr
_refine_ls_matrix_type full
_refine_ls_number_parameters 150
_refine_ls_number_reflns 2098
_refine_ls_number_restraints 0
_refine_ls_restrained_S_all 1.057
_refine_ls_R_factor_all 0.0287
_refine_ls_R_factor_gt 0.0237
_refine_ls_shift/su_max 0.000
_refine_ls_shift/su_mean 0.000
_refine_ls_structure_factor_coef Fsqd
_refine_ls_weighting_details 'calc w=1/[\s^2^(Fo^2^)+(0.0441P)^2^+0.3857P] where P=(Fo^2^+2Fc^2^)/3'
_refine_ls_weighting_scheme calc
_refine_ls_wR_factor_gt 0.0668
_refine_ls_wR_factor_ref 0.0688
_reflns_number_gt 1823
_reflns_number_total 2098
_reflns_threshold_expression I>2sigma(I)
_cod_data_source_file gk2445.cif
_cod_data_source_block I
_cod_original_sg_symbol_H-M 'C 2/c'
_cod_database_code 2233812
_cod_database_fobs_code 2233812

loop_
_symmetry_equiv_pos_as_xyz
'x, y, z'
'-x, y, -z+1/2'
'x+1/2, y+1/2, z'
'-x+1/2, y+1/2, -z+1/2'
'-x, -y, -z'
'x, -y, z-1/2'
'-x+1/2, -y+1/2, -z'
'x+1/2, -y+1/2, z-1/2'

loop_
_atom_site_type_symbol
_atom_site_label
_atom_site_fract_x
_atom_site_fract_y
_atom_site_fract_z
_atom_site_U_iso_or_equiv
_atom_site_adp_type
_atom_site_calc_flag
_atom_site_refinement_flags
_atom_site_occupancy
_atom_site_symmetry_multiplicity
Zn Zn1 0.0000 0.41749(4) 0.2500 0.03878(12) Uani d S 1 2
Cl Cl1 0.01743(2) 0.23365(8) 0.14847(3) 0.05019(15) Uani d . 1 1
O O1 0.30330(6) 1.1722(3) 0.65205(11) 0.0654(4) Uani d . 1 1
O O2 0.24547(5) 0.8880(2) 0.60656(9) 0.0495(3) Uani d . 1 1
N N1 0.06598(6) 0.6110(2) 0.33725(10) 0.0395(3) Uani d . 1 1
N N2 0.37959(7) 0.9421(3) 0.81985(12) 0.0555(5) Uani d . 1 1
H H2 0.3931 1.0663 0.8187 0.067 Uiso calc R 1 1
C C1 0.15031(8) 0.6615(3) 0.48714(13) 0.0481(5) Uani d . 1 1
H H1 0.1754 0.6095 0.5483 0.058 Uiso calc R 1 1
C C2 0.10377(8) 0.5440(3) 0.42633(14) 0.0470(5) Uani d . 1 1
H H2A 0.0980 0.4122 0.4475 0.056 Uiso calc R 1 1
C C3 0.07520(7) 0.8013(3) 0.30828(13) 0.0405(4) Uani d . 1 1
H H3 0.0494 0.8502 0.2469 0.049 Uiso calc R 1 1
C C4 0.12083(8) 0.9263(3) 0.36502(14) 0.0427(4) Uani d . 1 1
H H4 0.1258 1.0569 0.3420 0.051 Uiso calc R 1 1
C C5 0.15987(7) 0.8576(3) 0.45746(13) 0.0394(4) Uani d . 1 1
C C6 0.20924(8) 0.9974(3) 0.51816(14) 0.0501(5) Uani d . 1 1
H H6A 0.2293 1.0285 0.4844 0.060 Uiso calc R 1 1
H H6B 0.1968 1.1328 0.5313 0.060 Uiso calc R 1 1
C C7 0.29241(8) 0.9944(4) 0.66858(13) 0.0444(4) Uani d . 1 1
C C8 0.32739(8) 0.8683(3) 0.75342(13) 0.0460(4) Uani d . 1 1
C C9 0.40637(10) 0.7894(5) 0.88712(16) 0.0712(7) Uani d . 1 1
H H9 0.4427 0.7994 0.9392 0.085 Uiso calc R 1 1
C C10 0.37168(12) 0.6193(5) 0.86637(18) 0.0767(8) Uani d . 1 1
H H10 0.3796 0.4930 0.9020 0.092 Uiso calc R 1 1
C C11 0.32176(10) 0.6672(4) 0.78171(16) 0.0607(5) Uani d . 1 1
H H11 0.2904 0.5784 0.7504 0.073 Uiso calc R 1 1

loop_
_atom_site_aniso_label
_atom_site_aniso_U_11
_atom_site_aniso_U_22
_atom_site_aniso_U_33
_atom_site_aniso_U_12
_atom_site_aniso_U_13
_atom_site_aniso_U_23
Zn1 0.03178(17) 0.03411(18) 0.03693(18) 0.000 0.00734(13) 0.000
Cl1 0.0473(3) 0.0494(3) 0.0450(3) 0.0092(2) 0.0167(2) -0.0014(2)
O1 0.0573(9) 0.0543(9) 0.0588(9) -0.0232(8) 0.0102(8) 0.0022(8)
O2 0.0393(7) 0.0473(8) 0.0451(7) -0.0124(6) 0.0089(6) 0.0012(6)
N1 0.0343(8) 0.0366(8) 0.0373(8) -0.0042(6) 0.0104(7) 0.0007(6)
N2 0.0416(9) 0.0756(13) 0.0404(9) -0.0067(9) 0.0142(8) -0.0053(8)
C1 0.0428(10) 0.0460(11) 0.0378(10) -0.0054(9) 0.0071(9) 0.0065(9)
C2 0.0450(11) 0.0395(11) 0.0426(10) -0.0090(8) 0.0118(9) 0.0066(8)
C3 0.0382(10) 0.0378(10) 0.0368(9) 0.0010(8) 0.0124(8) 0.0037(8)
C4 0.0404(10) 0.0370(10) 0.0457(10) -0.0039(8) 0.0181(9) 0.0047(8)
C5 0.0341(9) 0.0381(9) 0.0416(10) -0.0050(8) 0.0159(8) -0.0028(8)
C6 0.0425(11) 0.0455(11) 0.0460(11) -0.0106(9) 0.0103(9) 0.0023(9)
C7 0.0357(10) 0.0500(11) 0.0417(10) -0.0097(9) 0.0152(9) -0.0063(9)
C8 0.0386(10) 0.0565(12) 0.0412(10) -0.0040(9) 0.0190(9) -0.0036(9)
C9 0.0527(13) 0.112(2) 0.0409(12) 0.0165(15) 0.0176(11) 0.0113(13)
C10 0.0786(18) 0.092(2) 0.0623(15) 0.0227(16) 0.0379(14) 0.0292(14)
C11 0.0610(13) 0.0659(14) 0.0588(13) -0.0012(12) 0.0328(12) 0.0075(11)

loop_
_atom_type_symbol
_atom_type_description
_atom_type_scat_dispersion_real
_atom_type_scat_dispersion_imag
_atom_type_scat_source
C C 0.0033 0.0016 'International Tables Vol C Tables 4.2.6.8 and 6.1.1.4'
H H 0.0000 0.0000 'International Tables Vol C Tables 4.2.6.8 and 6.1.1.4'
N N 0.0061 0.0033 'International Tables Vol C Tables 4.2.6.8 and 6.1.1.4'
O O 0.0106 0.0060 'International Tables Vol C Tables 4.2.6.8 and 6.1.1.4'
Cl Cl 0.1484 0.1585 'International Tables Vol C Tables 4.2.6.8 and 6.1.1.4'
Zn Zn 0.2839 1.4301 'International Tables Vol C Tables 4.2.6.8 and 6.1.1.4'

loop_
_geom_angle_atom_site_label_1
_geom_angle_atom_site_label_2
_geom_angle_atom_site_label_3
_geom_angle_site_symmetry_1
_geom_angle_site_symmetry_3
_geom_angle
N1 Zn1 N1 . 2 107.76(9)
N1 Zn1 Cl1 . 2 104.16(6)
N1 Zn1 Cl1 2 2 110.92(6)
N1 Zn1 Cl1 . . 110.92(6)
N1 Zn1 Cl1 2 . 104.16(6)
Cl1 Zn1 Cl1 2 . 118.61(4)
C7 O2 C6 . . 115.69(15)
C3 N1 C2 . . 117.51(15)
C3 N1 Zn1 . . 122.71(12)
C2 N1 Zn1 . . 119.71(12)
C9 N2 C8 . . 109.1(2)
C9 N2 H2 . . 125.4
C8 N2 H2 . . 125.4
C2 C1 C5 . . 119.81(18)
C2 C1 H1 . . 120.1
C5 C1 H1 . . 120.1
N1 C2 C1 . . 122.78(17)
N1 C2 H2A . . 118.6
C1 C2 H2A . . 118.6
N1 C3 C4 . . 122.79(17)
N1 C3 H3 . . 118.6
C4 C3 H3 . . 118.6
C3 C4 C5 . . 119.77(17)
C3 C4 H4 . . 120.1
C5 C4 H4 . . 120.1
C1 C5 C4 . . 117.34(17)
C1 C5 C6 . . 123.90(17)
C4 C5 C6 . . 118.76(17)
O2 C6 C5 . . 108.94(16)
O2 C6 H6A . . 109.9
C5 C6 H6A . . 109.9
O2 C6 H6B . . 109.9
C5 C6 H6B . . 109.9
H6A C6 H6B . . 108.3
O1 C7 O2 . . 122.62(18)
O1 C7 C8 . . 125.59(17)
O2 C7 C8 . . 111.77(17)
C11 C8 N2 . . 107.33(19)
C11 C8 C7 . . 132.68(19)
N2 C8 C7 . . 119.74(18)
N2 C9 C10 . . 108.6(2)
N2 C9 H9 . . 125.7
C10 C9 H9 . . 125.7
C9 C10 C11 . . 107.6(2)
C9 C10 H10 . . 126.2
C11 C10 H10 . . 126.2
C8 C11 C10 . . 107.3(2)
C8 C11 H11 . . 126.3
C10 C11 H11 . . 126.3

loop_
_geom_bond_atom_site_label_1
_geom_bond_atom_site_label_2
_geom_bond_site_symmetry_2
_geom_bond_distance
Zn1 N1 . 2.0367(15)
Zn1 N1 2 2.0367(15)
Zn1 Cl1 2 2.2347(9)
Zn1 Cl1 . 2.2347(9)
O1 C7 . 1.208(3)
O2 C7 . 1.344(2)
O2 C6 . 1.431(2)
N1 C3 . 1.340(2)
N1 C2 . 1.344(2)
N2 C9 . 1.345(3)
N2 C8 . 1.369(3)
N2 H2 . 0.8600
C1 C2 . 1.368(3)
C1 C5 . 1.380(3)
C1 H1 . 0.9300
C2 H2A . 0.9300
C3 C4 . 1.364(3)
C3 H3 . 0.9300
C4 C5 . 1.392(3)
C4 H4 . 0.9300
C5 C6 . 1.490(3)
C6 H6A . 0.9700
C6 H6B . 0.9700
C7 C8 . 1.441(3)
C8 C11 . 1.364(3)
C9 C10 . 1.349(4)
C9 H9 . 0.9300
C10 C11 . 1.396(3)
C10 H10 . 0.9300
C11 H11 . 0.9300

loop_
_geom_hbond_atom_site_label_D
_geom_hbond_atom_site_label_H
_geom_hbond_atom_site_label_A
_geom_hbond_site_symmetry_A
_geom_hbond_distance_DH
_geom_hbond_distance_HA
_geom_hbond_distance_DA
_geom_hbond_angle_DHA
_geom_hbond_publ_flag
N2 H2 Cl1 7_566 0.86 2.57 3.306(3) 144 yes
C3 H3 Cl1 1_565 0.93 2.75 3.495(3) 138 yes
C4 H4 O1 7_576 0.93 2.54 3.354(3) 146 yes

loop_
_geom_torsion_atom_site_label_1
_geom_torsion_atom_site_label_2
_geom_torsion_atom_site_label_3
_geom_torsion_atom_site_label_4
_geom_torsion_site_symmetry_1
_geom_torsion
N1 Zn1 N1 C3 2 -34.15(12)
Cl1 Zn1 N1 C3 2 -152.03(13)
Cl1 Zn1 N1 C3 . 79.27(15)
N1 Zn1 N1 C2 2 149.00(17)
Cl1 Zn1 N1 C2 2 31.12(15)
Cl1 Zn1 N1 C2 . -97.58(15)
C3 N1 C2 C1 . 0.1(3)
Zn1 N1 C2 C1 . 177.12(16)
C5 C1 C2 N1 . -0.1(3)
C2 N1 C3 C4 . 0.2(3)
Zn1 N1 C3 C4 . -176.75(14)
N1 C3 C4 C5 . -0.5(3)
C2 C1 C5 C4 . -0.2(3)
C2 C1 C5 C6 . -179.95(19)
C3 C4 C5 C1 . 0.5(3)
C3 C4 C5 C6 . -179.77(18)
C7 O2 C6 C5 . 179.31(16)
C1 C5 C6 O2 . 4.0(3)
C4 C5 C6 O2 . -175.71(16)
C6 O2 C7 O1 . 1.0(3)
C6 O2 C7 C8 . -177.45(16)
C9 N2 C8 C11 . 1.1(2)
C9 N2 C8 C7 . -173.90(18)
O1 C7 C8 C11 . -178.6(2)
O2 C7 C8 C11 . -0.2(3)
O1 C7 C8 N2 . -5.1(3)
O2 C7 C8 N2 . 173.28(17)
C8 N2 C9 C10 . -1.4(3)
N2 C9 C10 C11 . 1.2(3)
N2 C8 C11 C10 . -0.4(2)
C7 C8 C11 C10 . 173.7(2)
C9 C10 C11 C8 . -0.5(3)
